data_7246901
loop_
_publ_author_name
'Firdoos, Tahira'
'Kumar, Pretam'
'Sharma, Nipunn'
'Gomila, Rosa M.'
'Frontera, Antonio'
'Sood, Puneet'
'Pandey, Sushil K.'

_publ_section_title
;
 Thallium(i)phosphorodithioates containing intra- and intermolecular
 \p-hole triel bonds
;
_journal_issue 26
_journal_name_full CrystEngComm
_journal_page_first 3777
_journal_page_last 3789
_journal_paper_doi 10.1039/D3CE00396E
_journal_volume 25
_journal_year 2023
_chemical_formula_moiety 'C16 H18 O2 P S2 Tl'
_chemical_formula_sum 'C16 H18 O2 P S2 Tl'
_chemical_formula_weight 541.76
_space_group_crystal_system monoclinic
_space_group_IT_number 15
_space_group_name_Hall '-C 2yc'
_space_group_name_H-M_alt 'C 1 2/c 1'
_atom_sites_solution_hydrogens geom
_atom_sites_solution_primary dual
_audit_creation_date 2022-11-03
_audit_creation_method
;
Olex2 1.5-ac5-024
(compiled 2022.04.12 svn.rca3783a0 for Rigaku Oxford Diffraction, GUI svn.r6498)
;
_audit_update_record
;
2023-04-11 deposited with the CCDC.	2023-06-02 downloaded from the CCDC.
;
_cell_angle_alpha 90
_cell_angle_beta 111.128(8)
_cell_angle_gamma 90
_cell_formula_units_Z 8
_cell_length_a 25.7730(19)
_cell_length_b 7.5700(3)
_cell_length_c 19.9962(11)
_cell_measurement_reflns_used 2686
_cell_measurement_temperature 150.01(10)
_cell_measurement_theta_max 27.8700
_cell_measurement_theta_min 2.1600
_cell_volume 3639.0(4)
_computing_cell_refinement 'CrysAlisPro 1.171.42.49 (Rigaku OD, 2022)'
_computing_data_collection 'CrysAlisPro 1.171.42.49 (Rigaku OD, 2022)'
_computing_data_reduction 'CrysAlisPro 1.171.42.49 (Rigaku OD, 2022)'
_computing_molecular_graphics 'Olex2 1.5-ac5-024 (Dolomanov et al., 2009)'
_computing_publication_material 'Olex2 1.5-ac5-024 (Dolomanov et al., 2009)'
_computing_structure_refinement 'SHELXL 2018/1 (Sheldrick, 2015)'
_computing_structure_solution 'SHELXT  (Sheldrick, 2015)'
_diffrn_ambient_environment N~2~
_diffrn_ambient_temperature 150.01(10)
_diffrn_detector 'CCD plate'
_diffrn_detector_area_resol_mean 15.9974
_diffrn_detector_type Eos
_diffrn_measured_fraction_theta_full 0.998
_diffrn_measured_fraction_theta_max 0.998
_diffrn_measurement_details
;
List of Runs (angles in degrees, time in seconds):

  # Type    Start    End  Width  t~exp~   \w     \q     \k     \f   Frames
#--------------------------------------------------------------------------
  1  \w    -20.00  26.00   1.00   25.00    --  -27.88 -99.00 150.00   46
  2  \w     40.00 116.00   1.00   25.00    --   28.04 178.00 120.00   76
  3  \w    -23.00  96.00   1.00   25.00    --   28.04  38.00-180.00  119
;
_diffrn_measurement_device 'four-circle diffractometer'
_diffrn_measurement_device_type 'SuperNova, Dual, Cu at home/near, Eos'
_diffrn_measurement_method '\w scans'
_diffrn_orient_matrix_type 'CrysAlisPro convention (1999,Acta A55,543-557)'
_diffrn_orient_matrix_UB_11 0.0293656000
_diffrn_orient_matrix_UB_12 -0.0007440000
_diffrn_orient_matrix_UB_13 0.0167665000
_diffrn_orient_matrix_UB_21 0.0005656000
_diffrn_orient_matrix_UB_22 0.0927715000
_diffrn_orient_matrix_UB_23 -0.0046564000
_diffrn_orient_matrix_UB_31 -0.0024981000
_diffrn_orient_matrix_UB_32 0.0130387000
_diffrn_orient_matrix_UB_33 0.0338676000
_diffrn_radiation_monochromator mirror
_diffrn_radiation_probe x-ray
_diffrn_radiation_type 'Mo K\a'
_diffrn_radiation_wavelength 0.71073
_diffrn_reflns_av_R_equivalents 0.0274
_diffrn_reflns_av_unetI/netI 0.0433
_diffrn_reflns_Laue_measured_fraction_full 0.998
_diffrn_reflns_Laue_measured_fraction_max 0.891
_diffrn_reflns_limit_h_max 34
_diffrn_reflns_limit_h_min -14
_diffrn_reflns_limit_k_max 8
_diffrn_reflns_limit_k_min -9
_diffrn_reflns_limit_l_max 25
_diffrn_reflns_limit_l_min -26
_diffrn_reflns_number 6074
_diffrn_reflns_point_group_measured_fraction_full 0.998
_diffrn_reflns_point_group_measured_fraction_max 0.891
_diffrn_reflns_theta_full 25.242
_diffrn_reflns_theta_max 28.132
_diffrn_reflns_theta_min 2.184
_diffrn_source 'micro-focus sealed X-ray tube'
_diffrn_source_type 'SuperNova (Mo) X-ray Source'
_exptl_absorpt_coefficient_mu 9.197
_exptl_absorpt_correction_T_max 0.239
_exptl_absorpt_correction_T_min 0.051
_exptl_absorpt_correction_type gaussian
_exptl_absorpt_process_details
;
CrysAlisPro 1.171.42.49 (Rigaku Oxford Diffraction, 2022)
Numerical absorption correction based on gaussian integration over
a multifaceted crystal model
Empirical absorption correction using spherical harmonics,
implemented in SCALE3 ABSPACK scaling algorithm.
;
_exptl_crystal_density_diffrn 1.978
_exptl_crystal_density_method 'not measured'
_exptl_crystal_description monoclinic
_exptl_crystal_F_000 2064
_exptl_crystal_size_max 0.418
_exptl_crystal_size_mid 0.349
_exptl_crystal_size_min 0.237
_refine_diff_density_max 2.196
_refine_diff_density_min -2.681
_refine_diff_density_rms 0.185
_refine_ls_extinction_method none
_refine_ls_goodness_of_fit_ref 0.828
_refine_ls_hydrogen_treatment constr
_refine_ls_matrix_type full
_refine_ls_number_parameters 203
_refine_ls_number_reflns 3965
_refine_ls_number_restraints 0
_refine_ls_restrained_S_all 0.828
_refine_ls_R_factor_all 0.0464
_refine_ls_R_factor_gt 0.0378
_refine_ls_shift/su_max 0.001
_refine_ls_shift/su_mean 0.000
_refine_ls_structure_factor_coef Fsqd
_refine_ls_weighting_details 'w=1/[\s^2^(Fo^2^)+(0.0914P)^2^] where P=(Fo^2^+2Fc^2^)/3'
_refine_ls_weighting_scheme calc
_refine_ls_wR_factor_gt 0.0996
_refine_ls_wR_factor_ref 0.1096
_reflns_Friedel_coverage 0.000
_reflns_number_gt 3373
_reflns_number_total 3965
_reflns_threshold_expression 'I > 2\s(I)'
_cod_data_source_file d3ce00396e2.cif
_cod_data_source_block tl_2_5_lt_mo
_cod_depositor_comments 'Adding full bibliography for 7246901--7246902.cif.'
_cod_database_code 7246901
_shelx_shelxl_version_number 2018/1
_chemical_oxdiff_formula 'C128  H144  O16  P8  S16  Tl8  '
_shelx_space_group_comment
;
The symmetry employed for this shelxl refinement is uniquely defined
by the following loop, which should always be used as a source of
symmetry information in preference to the above space-group names.
They are only intended as comments.
;
_shelx_estimated_absorpt_t_max 0.219
_shelx_estimated_absorpt_t_min 0.114
_olex2_refinement_description
;
1. Fixed Uiso
 At 1.2 times of:
  All C(H) groups
 At 1.5 times of:
  All C(H,H,H) groups
2.a Aromatic/amide H refined with riding coordinates:
 C13(H13), C10(H10), C12(H12), C2(H2), C5(H5), C4(H4)
2.b Idealised Me refined as rotating group:
 C16(H16A,H16B,H16C), C7(H7A,H7B,H7C), C8(H8A,H8B,H8C), C15(H15A,H15B,H15C)
;
_olex2_date_sample_data_collection 2022-11-02
_olex2_submission_special_instructions 'No special instructions were received'
_oxdiff_exptl_absorpt_empirical_details
;
Empirical correction (ABSPACK) includes:
- Absorption correction using spherical harmonics
- Frame scaling
;
_oxdiff_exptl_absorpt_empirical_full_max 3.836
_oxdiff_exptl_absorpt_empirical_full_min 0.358

loop_
_space_group_symop_operation_xyz
'x, y, z'
'-x, y, -z+1/2'
'x+1/2, y+1/2, z'
'-x+1/2, y+1/2, -z+1/2'
'-x, -y, -z'
'x, -y, z-1/2'
'-x+1/2, -y+1/2, -z'
'x+1/2, -y+1/2, z-1/2'

loop_
_atom_site_label
_atom_site_type_symbol
_atom_site_fract_x
_atom_site_fract_y
_atom_site_fract_z
_atom_site_U_iso_or_equiv
_atom_site_adp_type
_atom_site_occupancy
_atom_site_site_symmetry_order
_atom_site_calc_flag
_atom_site_refinement_flags_posn
_atom_site_refinement_flags_adp
_atom_site_refinement_flags_occupancy
_atom_site_disorder_assembly
_atom_site_disorder_group
Tl1 Tl 0.21257(2) 0.48591(3) 0.44057(2) 0.02896(11) Uani 1 1 d . . . . .
S1 S 0.33699(6) 0.36728(17) 0.49990(6) 0.0258(3) Uani 1 1 d . . . . .
P1 P 0.34571(6) 0.52356(16) 0.58180(8) 0.0194(3) Uani 1 1 d . . . . .
S2 S 0.27698(5) 0.60406(17) 0.59372(7) 0.0250(3) Uani 1 1 d . . . . .
O2 O 0.38810(15) 0.4397(5) 0.65563(18) 0.0220(7) Uani 1 1 d . . . . .
O1 O 0.38027(14) 0.6984(4) 0.58076(17) 0.0221(7) Uani 1 1 d . . . . .
C9 C 0.3787(2) 0.2753(6) 0.6822(2) 0.0211(10) Uani 1 1 d . . . . .
C13 C 0.4053(3) -0.0203(6) 0.7128(3) 0.0288(13) Uani 1 1 d . . . . .
H13 H 0.429087 -0.117775 0.715126 0.035 Uiso 1 1 calc R U . . .
C10 C 0.3374(2) 0.2610(6) 0.7105(3) 0.0244(10) Uani 1 1 d . . . . .
H10 H 0.315209 0.360774 0.711079 0.029 Uiso 1 1 calc R U . . .
C12 C 0.3639(3) -0.0393(8) 0.7401(3) 0.0325(13) Uani 1 1 d . . . . .
H12 H 0.359482 -0.148977 0.760564 0.039 Uiso 1 1 calc R U . . .
C16 C 0.2815(3) 0.0817(9) 0.7658(3) 0.0410(15) Uani 1 1 d . . . . .
H16A H 0.277073 0.192244 0.788716 0.061 Uiso 1 1 calc R U . . .
H16B H 0.290063 -0.014445 0.800970 0.061 Uiso 1 1 calc R U . . .
H16C H 0.247004 0.054807 0.725848 0.061 Uiso 1 1 calc R U . . .
C14 C 0.4138(2) 0.1368(7) 0.6818(3) 0.0253(11) Uani 1 1 d . . . . .
C11 C 0.3282(2) 0.1010(7) 0.7383(3) 0.0278(11) Uani 1 1 d . . . . .
C2 C 0.4777(2) 0.6271(6) 0.6152(3) 0.0258(11) Uani 1 1 d . . . . .
H2 H 0.477039 0.577456 0.658497 0.031 Uiso 1 1 calc R U . . .
C6 C 0.4286(2) 0.7755(6) 0.5027(3) 0.0258(11) Uani 1 1 d . . . . .
C1 C 0.4300(2) 0.6964(6) 0.5659(3) 0.0225(10) Uani 1 1 d . . . . .
C7 C 0.3767(3) 0.8546(8) 0.4505(3) 0.0367(13) Uani 1 1 d . . . . .
H7A H 0.347186 0.765174 0.436054 0.055 Uiso 1 1 calc R U . . .
H7B H 0.383744 0.896191 0.408169 0.055 Uiso 1 1 calc R U . . .
H7C H 0.364984 0.954243 0.473029 0.055 Uiso 1 1 calc R U . . .
C5 C 0.4785(3) 0.7820(7) 0.4916(3) 0.0302(12) Uani 1 1 d . . . . .
H5 H 0.479646 0.838025 0.449706 0.036 Uiso 1 1 calc R U . . .
C8 C 0.5787(3) 0.5457(9) 0.6547(4) 0.0387(14) Uani 1 1 d . . . . .
H8A H 0.587018 0.599269 0.702052 0.058 Uiso 1 1 calc R U . . .
H8B H 0.610030 0.564692 0.638795 0.058 Uiso 1 1 calc R U . . .
H8C H 0.572506 0.418617 0.657580 0.058 Uiso 1 1 calc R U . . .
C15 C 0.4587(2) 0.1536(7) 0.6513(3) 0.0317(12) Uani 1 1 d . . . . .
H15A H 0.442576 0.194581 0.601567 0.048 Uiso 1 1 calc R U . . .
H15B H 0.476373 0.038325 0.652692 0.048 Uiso 1 1 calc R U . . .
H15C H 0.486564 0.238787 0.679694 0.048 Uiso 1 1 calc R U . . .
C3 C 0.5270(2) 0.6295(7) 0.6019(3) 0.0289(11) Uani 1 1 d . . . . .
C4 C 0.5269(2) 0.7092(7) 0.5399(3) 0.0325(12) Uani 1 1 d . . . . .
H4 H 0.560269 0.714349 0.530049 0.039 Uiso 1 1 calc R U . . .

loop_
_atom_site_aniso_label
_atom_site_aniso_U_11
_atom_site_aniso_U_22
_atom_site_aniso_U_33
_atom_site_aniso_U_23
_atom_site_aniso_U_13
_atom_site_aniso_U_12
Tl1 0.02534(16) 0.02538(14) 0.02828(16) -0.00006(7) 0.00016(11) -0.00297(8)
S1 0.0249(7) 0.0282(6) 0.0228(6) -0.0050(5) 0.0065(5) 0.0000(6)
P1 0.0177(7) 0.0194(6) 0.0201(6) 0.0004(4) 0.0055(6) -0.0001(5)
S2 0.0216(6) 0.0270(6) 0.0263(6) 0.0010(5) 0.0087(5) 0.0026(5)
O2 0.0191(19) 0.0215(16) 0.0227(17) 0.0017(14) 0.0041(15) -0.0044(15)
O1 0.0191(17) 0.0206(15) 0.0289(17) 0.0003(13) 0.0116(14) -0.0036(15)
C9 0.019(2) 0.023(2) 0.017(2) -0.0016(18) 0.0009(19) -0.002(2)
C13 0.030(3) 0.023(2) 0.026(3) 0.0004(19) 0.001(3) 0.003(2)
C10 0.023(3) 0.023(2) 0.024(2) -0.0019(19) 0.005(2) -0.001(2)
C12 0.038(4) 0.025(2) 0.029(3) 0.006(2) 0.005(3) -0.001(3)
C16 0.041(4) 0.044(3) 0.042(3) 0.005(3) 0.020(3) -0.012(3)
C14 0.027(3) 0.025(2) 0.020(2) -0.0015(19) 0.003(2) 0.002(2)
C11 0.027(3) 0.029(3) 0.025(3) 0.002(2) 0.007(2) -0.005(2)
C2 0.026(3) 0.025(2) 0.023(2) -0.001(2) 0.005(2) -0.001(2)
C6 0.025(3) 0.019(2) 0.033(3) -0.002(2) 0.010(2) -0.005(2)
C1 0.022(3) 0.019(2) 0.029(2) -0.0055(19) 0.012(2) -0.004(2)
C7 0.033(3) 0.044(3) 0.033(3) 0.013(3) 0.012(3) 0.005(3)
C5 0.028(3) 0.027(2) 0.037(3) 0.004(2) 0.013(2) 0.001(2)
C8 0.024(3) 0.042(3) 0.041(4) -0.003(3) 0.000(3) 0.000(3)
C15 0.023(3) 0.037(3) 0.032(3) 0.002(2) 0.006(2) 0.009(2)
C3 0.021(3) 0.024(2) 0.036(3) -0.007(2) 0.004(2) -0.003(2)
C4 0.024(3) 0.034(3) 0.043(3) -0.004(2) 0.015(2) -0.007(2)

loop_
_atom_type_symbol
_atom_type_description
_atom_type_scat_dispersion_real
_atom_type_scat_dispersion_imag
_atom_type_scat_source
C C 0.0033 0.0016 'International Tables Vol C Tables 4.2.6.8 and 6.1.1.4'
H H 0.0000 0.0000 'International Tables Vol C Tables 4.2.6.8 and 6.1.1.4'
O O 0.0106 0.0060 'International Tables Vol C Tables 4.2.6.8 and 6.1.1.4'
P P 0.1023 0.0942 'International Tables Vol C Tables 4.2.6.8 and 6.1.1.4'
S S 0.1246 0.1234 'International Tables Vol C Tables 4.2.6.8 and 6.1.1.4'
Tl Tl -2.8358 9.6688 'International Tables Vol C Tables 4.2.6.8 and 6.1.1.4'

loop_
_exptl_crystal_face_index_h
_exptl_crystal_face_index_k
_exptl_crystal_face_index_l
_exptl_crystal_face_perp_dist
17 0 -28 0.1931
34 1 0 0.1282
4 -11 -3 0.1801
-31 5 12 0.1627
-27 6 -4 0.1721
7 4 22 0.1480
33 4 -3 0.1273
8 10 6 0.1851
6 9 -15 0.2340
6 0 -28 0.1778
-33 0 20 0.1474
-34 -2 2 0.1055
-21 -8 -4 0.1482
-18 -1 28 0.1479
25 -7 -3 0.1770
22 -2 14 0.1367
34 -3 -4 0.1304
34 2 -18 0.1484

loop_
_geom_angle_atom_site_label_1
_geom_angle_atom_site_label_2
_geom_angle_atom_site_label_3
_geom_angle
_geom_angle_site_symmetry_1
_geom_angle_site_symmetry_3
_geom_angle_publ_flag
S2 Tl1 S1 65.76(3) . . ?
P1 S1 Tl1 86.37(6) . . ?
S1 P1 S2 116.73(9) . . ?
O2 P1 S1 111.16(15) . . ?
O2 P1 S2 110.65(15) . . ?
O1 P1 S1 112.58(14) . . ?
O1 P1 S2 105.97(14) . . ?
O1 P1 O2 98.09(19) . . ?
P1 S2 Tl1 88.60(6) . . ?
C9 O2 P1 122.7(3) . . ?
C1 O1 P1 123.0(3) . . ?
C10 C9 O2 119.3(4) . . ?
C14 C9 O2 117.6(4) . . ?
C14 C9 C10 123.0(5) . . ?
C12 C13 H13 118.8 . . ?
C12 C13 C14 122.5(5) . . ?
C14 C13 H13 118.8 . . ?
C9 C10 H10 120.0 . . ?
C9 C10 C11 120.1(5) . . ?
C11 C10 H10 120.0 . . ?
C13 C12 H12 119.7 . . ?
C13 C12 C11 120.6(5) . . ?
C11 C12 H12 119.7 . . ?
H16A C16 H16B 109.5 . . ?
H16A C16 H16C 109.5 . . ?
H16B C16 H16C 109.5 . . ?
C11 C16 H16A 109.5 . . ?
C11 C16 H16B 109.5 . . ?
C11 C16 H16C 109.5 . . ?
C9 C14 C13 115.7(5) . . ?
C9 C14 C15 122.7(5) . . ?
C13 C14 C15 121.5(5) . . ?
C10 C11 C12 118.0(5) . . ?
C10 C11 C16 120.4(5) . . ?
C12 C11 C16 121.6(5) . . ?
C1 C2 H2 119.9 . . ?
C1 C2 C3 120.1(5) . . ?
C3 C2 H2 119.9 . . ?
C1 C6 C7 122.1(5) . . ?
C5 C6 C1 116.2(5) . . ?
C5 C6 C7 121.7(5) . . ?
C2 C1 O1 119.8(4) . . ?
C2 C1 C6 122.8(5) . . ?
C6 C1 O1 117.3(4) . . ?
C6 C7 H7A 109.5 . . ?
C6 C7 H7B 109.5 . . ?
C6 C7 H7C 109.5 . . ?
H7A C7 H7B 109.5 . . ?
H7A C7 H7C 109.5 . . ?
H7B C7 H7C 109.5 . . ?
C6 C5 H5 119.0 . . ?
C6 C5 C4 122.0(5) . . ?
C4 C5 H5 119.0 . . ?
H8A C8 H8B 109.5 . . ?
H8A C8 H8C 109.5 . . ?
H8B C8 H8C 109.5 . . ?
C3 C8 H8A 109.5 . . ?
C3 C8 H8B 109.5 . . ?
C3 C8 H8C 109.5 . . ?
C14 C15 H15A 109.5 . . ?
C14 C15 H15B 109.5 . . ?
C14 C15 H15C 109.5 . . ?
H15A C15 H15B 109.5 . . ?
H15A C15 H15C 109.5 . . ?
H15B C15 H15C 109.5 . . ?
C2 C3 C8 119.8(5) . . ?
C4 C3 C2 118.2(5) . . ?
C4 C3 C8 122.0(5) . . ?
C5 C4 H4 119.7 . . ?
C3 C4 C5 120.7(5) . . ?
C3 C4 H4 119.7 . . ?

loop_
_geom_bond_atom_site_label_1
_geom_bond_atom_site_label_2
_geom_bond_distance
_geom_bond_site_symmetry_2
_geom_bond_publ_flag
Tl1 S1 3.1233(14) . ?
Tl1 S2 3.0445(13) . ?
S1 P1 1.9664(18) . ?
P1 S2 1.9671(19) . ?
P1 O2 1.617(4) . ?
P1 O1 1.600(3) . ?
O2 C9 1.408(5) . ?
O1 C1 1.416(5) . ?
C9 C10 1.378(7) . ?
C9 C14 1.387(7) . ?
C13 H13 0.9500 . ?
C13 C12 1.369(9) . ?
C13 C14 1.395(7) . ?
C10 H10 0.9500 . ?
C10 C11 1.388(7) . ?
C12 H12 0.9500 . ?
C12 C11 1.397(8) . ?
C16 H16A 0.9800 . ?
C16 H16B 0.9800 . ?
C16 H16C 0.9800 . ?
C16 C11 1.501(8) . ?
C14 C15 1.495(7) . ?
C2 H2 0.9500 . ?
C2 C1 1.374(7) . ?
C2 C3 1.389(7) . ?
C6 C1 1.387(7) . ?
C6 C7 1.494(7) . ?
C6 C5 1.382(7) . ?
C7 H7A 0.9800 . ?
C7 H7B 0.9800 . ?
C7 H7C 0.9800 . ?
C5 H5 0.9500 . ?
C5 C4 1.387(8) . ?
C8 H8A 0.9800 . ?
C8 H8B 0.9800 . ?
C8 H8C 0.9800 . ?
C8 C3 1.509(8) . ?
C15 H15A 0.9800 . ?
C15 H15B 0.9800 . ?
C15 H15C 0.9800 . ?
C3 C4 1.377(7) . ?
C4 H4 0.9500 . ?

loop_
_exptl_oxdiff_crystal_face_indexfrac_h
_exptl_oxdiff_crystal_face_indexfrac_k
_exptl_oxdiff_crystal_face_indexfrac_l
_exptl_oxdiff_crystal_face_x
_exptl_oxdiff_crystal_face_y
_exptl_oxdiff_crystal_face_z
16.8624 -0.3572 -27.9667 0.0265 0.1066 -0.9939
33.7486 0.6560 0.2406 0.9946 0.0788 -0.0676
4.1431 -10.5734 -3.1580 0.0766 -0.9639 -0.2552
-30.8822 5.4642 12.0478 -0.7089 0.4334 0.5564
-26.7131 5.5978 -3.8318 -0.8529 0.5220 0.0099
7.0731 3.6422 22.1844 0.5770 0.2386 0.7812
32.7899 3.7723 -2.5696 0.9170 0.3805 -0.1198
7.8635 9.9262 5.6421 0.3181 0.8990 0.3009
6.3087 9.0343 -14.9726 -0.0725 0.9114 -0.4050
6.4189 0.3787 -27.6270 -0.2750 0.1674 -0.9468
-33.3925 -0.0989 19.7460 -0.6494 -0.1200 0.7509
-34.1993 -1.6664 1.5913 -0.9764 -0.1813 0.1176
-21.2642 -7.7607 -3.5445 -0.6781 -0.7155 -0.1681
-18.3084 -0.6551 27.7519 -0.0718 -0.2004 0.9771
25.3535 -7.4610 -2.9295 0.7010 -0.6642 -0.2598
22.4735 -1.7526 13.9116 0.8945 -0.2147 0.3922
34.0913 -2.8205 -3.5618 0.9435 -0.2258 -0.2426
33.5992 1.9191 -18.2799 0.6787 0.2822 -0.6780
